data_2102678
loop_
_publ_author_name
'Roman Gajda'
'Andrzej Katrusiak'

_publ_contact_author_fax +48(61)8658008
_publ_contact_author_phone +48(61)8291443
_publ_section_title
;
 <i>In-situ</i> high-pressure study of the ordered phase of ethyl
 propionate
;
_journal_coeditor_code AV5069
_journal_date_accepted 2006-08-29
_journal_date_recd_electronic 2006-06-22
_journal_issue 1
_journal_name_full 'Acta Crystallographica Section B'
_journal_page_first 111
_journal_page_last 117
_journal_paper_category FA
_journal_paper_doi 10.1107/S010876810603477X
_journal_volume 63
_journal_year 2007
_chemical_formula_moiety 'C5 H10 O2'
_chemical_formula_sum 'C5 H10 O2'
_chemical_formula_weight 102.13
_chemical_melting_point 198
_chemical_name_systematic
;
 ethyl propionate
;
_space_group_IT_number 14
_symmetry_cell_setting monoclinic
_symmetry_space_group_name_Hall '-P 2ybc'
_symmetry_space_group_name_H-M 'P 1 21/c 1'
_atom_sites_solution_hydrogens geom
_atom_sites_solution_primary direct
_atom_sites_solution_secondary difmap
_audit_creation_method SHELXL-97
_cell_angle_alpha 90.00
_cell_angle_beta 97.52(3)
_cell_angle_gamma 90.00
_cell_formula_units_Z 4
_cell_length_a 4.8455(10)
_cell_length_b 9.3249(19)
_cell_length_c 11.251(2)
_cell_measurement_reflns_used 1559
_cell_measurement_temperature 293(2)
_cell_measurement_theta_max 24.99
_cell_measurement_theta_min 2.85
_cell_volume 503.99(17)
_computing_cell_refinement 'CrysAlis (Oxford Diffraction, 2003)'
_computing_data_collection 'CrysAlis (Oxford Diffraction, 2003)'
_computing_data_reduction 'CrysAlis (Oxford Diffraction, 2003)'
_computing_molecular_graphics 'XP (Siemens, 1990)'
_computing_publication_material 'SHELXL-97 (Sheldrick, 1997)'
_computing_structure_refinement 'SHELXL-97 (Sheldrick, 1997)'
_computing_structure_solution 'SHELXS-97 (Sheldrick, 1997)'
_diffrn_ambient_temperature 293(2)
_diffrn_measured_fraction_theta_full 0.337
_diffrn_measured_fraction_theta_max 0.337
_diffrn_measurement_device_type 'Kuma KM4CCD \k geometry'
_diffrn_measurement_method '\w scans'
_diffrn_radiation_monochromator graphite
_diffrn_radiation_source 'fine-focus sealed tube'
_diffrn_radiation_type MoK\a
_diffrn_radiation_wavelength 0.71073
_diffrn_reflns_av_R_equivalents 0.0472
_diffrn_reflns_av_sigmaI/netI 0.0229
_diffrn_reflns_limit_h_max 5
_diffrn_reflns_limit_h_min -5
_diffrn_reflns_limit_k_max 6
_diffrn_reflns_limit_k_min -6
_diffrn_reflns_limit_l_max 11
_diffrn_reflns_limit_l_min -11
_diffrn_reflns_number 2119
_diffrn_reflns_theta_full 24.99
_diffrn_reflns_theta_max 24.99
_diffrn_reflns_theta_min 2.85
_exptl_absorpt_coefficient_mu 0.102
_exptl_absorpt_correction_T_max 0.97
_exptl_absorpt_correction_T_min 0.68
_exptl_absorpt_correction_type analytical
_exptl_absorpt_process_details
;
Katrusiak, A. (2003). REDSHADE - Program for correcting
reflections intensities for DAC absorption, gasket shadowing
and sample crystal absorption. Adam Mickiewicz University, Pozna\'n.
Katrusiak, A. (2004). Z. Kristallogr. 219, 461-467
;
_exptl_crystal_colour colourless
_exptl_crystal_density_diffrn 1.346
_exptl_crystal_density_method 'not measured'
_exptl_crystal_description cylinder
_exptl_crystal_F_000 224
_exptl_crystal_size_max 0.36
_exptl_crystal_size_mid 0.28
_exptl_crystal_size_min 0.13
_refine_diff_density_max 0.129
_refine_diff_density_min -0.135
_refine_ls_extinction_coef 0.04(3)
_refine_ls_extinction_expression Fc^*^=kFc[1+0.001xFc^2^\l^3^/sin(2\q)]^-1/4^
_refine_ls_extinction_method SHELXL
_refine_ls_goodness_of_fit_ref 1.144
_refine_ls_hydrogen_treatment constr
_refine_ls_matrix_type full
_refine_ls_number_parameters 71
_refine_ls_number_reflns 299
_refine_ls_number_restraints 0
_refine_ls_restrained_S_all 1.144
_refine_ls_R_factor_all 0.0535
_refine_ls_R_factor_gt 0.0476
_refine_ls_shift/su_max 0.000
_refine_ls_shift/su_mean 0.000
_refine_ls_structure_factor_coef Fsqd
_refine_ls_weighting_details 'calc w=1/[\s^2^(Fo^2^)+(0.0645P)^2^+0.3573P] where P=(Fo^2^+2Fc^2^)/3'
_refine_ls_weighting_scheme calc
_refine_ls_wR_factor_gt 0.1118
_refine_ls_wR_factor_ref 0.1193
_reflns_number_gt 268
_reflns_number_total 299
_reflns_threshold_expression >2sigma(I)
_cod_data_source_file av5069.cif
_cod_data_source_block ethylpropionate3
_cod_depositor_comments
;
The following automatic conversions were performed:
'_symmetry_cell_setting' value 'Monoclinic' changed to 'monoclinic'
according to '/home/saulius/struct/CIF-dictionaries/cif_core.dic'
dictionary named 'cif_core.dic' version 2.4.1 from 2010-06-29.

Automatic conversion script
Id: cif_fix_enum 1527 2010-12-29 10:47:43Z saulius 

The following automatic conversions were performed:

'_symmetry_cell_setting' value 'Monoclinic' changed to 'monoclinic'
according to /home/saulius/struct/CIF-dictionaries/cif_core.dic
dictionary named 'cif_core.dic' version 2.4.1 from 2010-06-29.

Automatic conversion script
Id: cif_fix_values 1715 2011-07-08 13:25:40Z adriana 
;
_cod_original_cell_volume 504.00(18)
_cod_original_sg_symbol_H-M 'P 21/c'
_cod_database_code 2102678

loop_
_symmetry_equiv_pos_as_xyz
'x, y, z'
'-x, y+1/2, -z+1/2'
'-x, -y, -z'
'x, -y-1/2, z-1/2'

loop_
_atom_site_type_symbol
_atom_site_label
_atom_site_fract_x
_atom_site_fract_y
_atom_site_fract_z
_atom_site_U_iso_or_equiv
_atom_site_adp_type
_atom_site_calc_flag
_atom_site_refinement_flags
_atom_site_occupancy
O O2 0.2203(5) 0.6135(4) 0.3999(2) 0.0334(14) Uani d . 1
O O1 -0.0367(6) 0.7880(5) 0.3066(3) 0.0480(19) Uani d . 1
C C3 -0.2768(8) 0.8585(8) 0.5162(4) 0.039(2) Uani d G 1
H H3A -0.3290 0.8666 0.5954 0.058 Uiso d G 1
H H3B -0.4342 0.8271 0.4617 0.058 Uiso d G 1
H H3C -0.2154 0.9501 0.4910 0.058 Uiso d G 1
C C2 -0.0585(7) 0.7448(6) 0.5156(3) 0.0369(19) Uani d . 1
H H2A 0.1008 0.7710 0.5729 0.044 Uiso calc R 1
H H2B -0.1318 0.6553 0.5422 0.044 Uiso calc R 1
C C1 0.0373(8) 0.7212(7) 0.3967(4) 0.032(2) Uani d . 1
C C4 0.3332(7) 0.5842(5) 0.2896(3) 0.032(2) Uani d . 1
H H4A 0.4162 0.6703 0.2614 0.038 Uiso calc R 1
H H4B 0.1866 0.5524 0.2283 0.038 Uiso calc R 1
C C5 0.5464(7) 0.4708(7) 0.3147(3) 0.034(2) Uani d G 1
H H5A 0.6387 0.4548 0.2454 0.051 Uiso d G 1
H H5B 0.4622 0.3831 0.3365 0.051 Uiso d G 1
H H5C 0.6794 0.5027 0.3802 0.051 Uiso d G 1

loop_
_atom_site_aniso_label
_atom_site_aniso_U_11
_atom_site_aniso_U_22
_atom_site_aniso_U_33
_atom_site_aniso_U_12
_atom_site_aniso_U_13
_atom_site_aniso_U_23
O2 0.0365(15) 0.041(5) 0.025(3) 0.0102(17) 0.0101(11) 0.0022(10)
O1 0.0512(18) 0.060(7) 0.036(3) 0.025(2) 0.0150(15) 0.0168(16)
C3 0.037(2) 0.033(9) 0.050(4) 0.003(3) 0.0155(18) -0.0031(19)
C2 0.041(2) 0.044(8) 0.027(4) 0.006(3) 0.0109(17) -0.0009(17)
C1 0.0270(19) 0.041(10) 0.028(5) -0.007(3) 0.0043(16) 0.001(2)
C4 0.0333(18) 0.036(9) 0.027(4) 0.004(2) 0.0087(16) -0.0004(15)
C5 0.029(2) 0.038(9) 0.037(4) 0.005(2) 0.0091(15) -0.0014(17)

loop_
_atom_type_symbol
_atom_type_description
_atom_type_scat_dispersion_real
_atom_type_scat_dispersion_imag
_atom_type_scat_source
C C 0.0033 0.0016 'International Tables Vol C Tables 4.2.6.8 and 6.1.1.4'
H H 0.0000 0.0000 'International Tables Vol C Tables 4.2.6.8 and 6.1.1.4'
O O 0.0106 0.0060 'International Tables Vol C Tables 4.2.6.8 and 6.1.1.4'

loop_
_geom_angle_atom_site_label_1
_geom_angle_atom_site_label_2
_geom_angle_atom_site_label_3
_geom_angle
C1 O2 C4 116.3(3)
C1 C2 C3 114.4(4)
O1 C1 O2 122.3(4)
O1 C1 C2 125.9(5)
O2 C1 C2 111.8(4)
O2 C4 C5 107.7(3)

loop_
_geom_bond_atom_site_label_1
_geom_bond_atom_site_label_2
_geom_bond_distance
O2 C1 1.337(6)
O2 C4 1.445(4)
O1 C1 1.204(6)
C3 C2 1.498(7)
C2 C1 1.489(6)
C4 C5 1.479(7)

loop_
_geom_torsion_atom_site_label_1
_geom_torsion_atom_site_label_2
_geom_torsion_atom_site_label_3
_geom_torsion_atom_site_label_4
_geom_torsion
C4 O2 C1 O1 2.1(6)
C4 O2 C1 C2 -178.2(3)
C3 C2 C1 O1 3.1(7)
C3 C2 C1 O2 -176.6(4)
C1 O2 C4 C5 175.3(4)

loop_
_cod_related_entry_id
_cod_related_entry_database
_cod_related_entry_code
1 ChemSpider 7463
